data_7129391
loop_
_publ_author_name
'Riel, Asia Marie S.'
'Decato, Daniel Adam'
'Sun, Jiyu'
'Berryman, Orion'

_publ_section_title
;
 Halogen Bonding Organocatalysis Enhanced through Intramolecular Hydrogen
 Bonds
;
_journal_name_full 'Chemical Communications'
_journal_paper_doi 10.1039/D1CC05475A
_journal_year 2022
_chemical_formula_moiety 'C22 H15 F I2 N2, 2(C F3 O3 S)'
_chemical_formula_sum 'C24 H15 F7 I2 N2 O6 S2'
_chemical_formula_weight 878.30
_space_group_crystal_system orthorhombic
_space_group_IT_number 60
_space_group_name_Hall '-P 2n 2ab'
_space_group_name_H-M_alt 'P b c n'
_atom_sites_solution_hydrogens geom
_atom_sites_solution_primary dual
_audit_creation_date 2019-10-21
_audit_creation_method
;
Olex2 1.2
(compiled 2018.05.29 svn.r3508 for OlexSys, GUI svn.r5506)
;
_audit_update_record
;
2020-10-08 deposited with the CCDC.	2021-12-13 downloaded from the CCDC.
;
_cell_angle_alpha 90
_cell_angle_beta 90
_cell_angle_gamma 90
_cell_formula_units_Z 4
_cell_length_a 22.3717(18)
_cell_length_b 12.7201(10)
_cell_length_c 10.8086(8)
_cell_measurement_reflns_used 9473
_cell_measurement_temperature 100
_cell_measurement_theta_max 25.089
_cell_measurement_theta_min 3.071
_cell_volume 3075.8(4)
_computing_cell_refinement 'SAINT V8.38A (BRUKER-AXS, 2016)'
_computing_data_collection 'APEX3 (Bruker-AXS, 2016)'
_computing_data_reduction 'SAINT V8.38A (BRUKER-AXS, 2016)'
_computing_molecular_graphics 'Olex2 (Dolomanov et al., 2009)'
_computing_publication_material 'Olex2 (Dolomanov et al., 2009)'
_computing_structure_refinement 'ShelXL (Sheldrick, 2015)'
_computing_structure_solution 'ShelXT (Sheldrick, 2015)'
_diffrn_ambient_temperature 100
_diffrn_detector 'Bruker Photon-100 area detector'
_diffrn_detector_area_resol_mean 10.5
_diffrn_detector_type 'CMOS area detector'
_diffrn_measured_fraction_theta_full 0.997
_diffrn_measured_fraction_theta_max 0.997
_diffrn_measurement_device 'Fixed Chi Three-Circle Diffractometer'
_diffrn_measurement_device_type 'Bruker D8 VENTURE Duo'
_diffrn_measurement_method '\w and \f scans'
_diffrn_radiation_monochromator 'TRIUMPH graphite'
_diffrn_radiation_probe x-ray
_diffrn_radiation_type MoK\a
_diffrn_radiation_wavelength 0.71073
_diffrn_reflns_av_R_equivalents 0.0565
_diffrn_reflns_av_unetI/netI 0.0232
_diffrn_reflns_Laue_measured_fraction_full 0.997
_diffrn_reflns_Laue_measured_fraction_max 0.997
_diffrn_reflns_limit_h_max 26
_diffrn_reflns_limit_h_min -26
_diffrn_reflns_limit_k_max 15
_diffrn_reflns_limit_k_min -15
_diffrn_reflns_limit_l_max 12
_diffrn_reflns_limit_l_min -12
_diffrn_reflns_number 46254
_diffrn_reflns_point_group_measured_fraction_full 0.997
_diffrn_reflns_point_group_measured_fraction_max 0.997
_diffrn_reflns_theta_full 25.105
_diffrn_reflns_theta_max 25.105
_diffrn_reflns_theta_min 2.635
_diffrn_source 'sealed tube'
_diffrn_source_type fine-focus
_diffrn_standards_number 0
_exptl_absorpt_coefficient_mu 2.263
_exptl_absorpt_correction_T_max 0.6022
_exptl_absorpt_correction_T_min 0.5246
_exptl_absorpt_correction_type multi-scan
_exptl_absorpt_process_details
'SADABS-2016/2 (Bruker,2016/2) was used for absorption correction. wR2(int) was 0.0717 before and 0.0619 after correction. The Ratio of minimum to maximum transmission is 0.8711. The \l/2 correction factor is Not present.'
_exptl_crystal_colour colourless
_exptl_crystal_colour_primary colourless
_exptl_crystal_density_diffrn 1.897
_exptl_crystal_description plate
_exptl_crystal_F_000 1688
_exptl_crystal_size_max 0.14
_exptl_crystal_size_mid 0.12
_exptl_crystal_size_min 0.01
_refine_diff_density_max 1.137
_refine_diff_density_min -0.415
_refine_diff_density_rms 0.132
_refine_ls_extinction_method none
_refine_ls_goodness_of_fit_ref 1.127
_refine_ls_hydrogen_treatment constr
_refine_ls_matrix_type full
_refine_ls_number_parameters 197
_refine_ls_number_reflns 2735
_refine_ls_number_restraints 9
_refine_ls_restrained_S_all 1.125
_refine_ls_R_factor_all 0.0545
_refine_ls_R_factor_gt 0.0389
_refine_ls_shift/su_max 0.001
_refine_ls_shift/su_mean 0.000
_refine_ls_structure_factor_coef Fsqd
_refine_ls_weighting_details 'w=1/[\s^2^(Fo^2^)+(0.0455P)^2^+11.1749P] where P=(Fo^2^+2Fc^2^)/3'
_refine_ls_weighting_scheme calc
_refine_ls_wR_factor_gt 0.0911
_refine_ls_wR_factor_ref 0.0994
_reflns_Friedel_coverage 0.000
_reflns_number_gt 2199
_reflns_number_total 2735
_reflns_threshold_expression 'I > 2\s(I)'
_cod_data_source_file d1cc05475a2.cif
_cod_data_source_block umt_ob145
_cod_depositor_comments
;
The following automatic conversions were performed:

data item '_diffrn_radiation_probe' value 'X-ray' was changed to
'x-ray' in accordance with the
/home/data/users/saulius/crontab/automatic-downloads/rss-feeds/RSC/lib/dictionaries/cif_core.dic
dictionary named 'cif_core.dic' version 2.4.2 last updated on
2011-04-26.

Automatic conversion script
Id: cif_fix_values 7556 2019-12-06 15:28:31Z antanas 
;
_cod_database_code 7129391
_shelx_shelxl_version_number 2018/3
_shelx_space_group_comment
;
The symmetry employed for this shelxl refinement is uniquely defined
by the following loop, which should always be used as a source of
symmetry information in preference to the above space-group names.
They are only intended as comments.
;
_shelx_estimated_absorpt_t_max 0.978
_shelx_estimated_absorpt_t_min 0.742
_olex2_refinement_description
;
1. Fixed Uiso
 At 1.2 times of:
  All C(H) groups
 At 1.5 times of:
  All C(H,H,H) groups
2. Rigid body (RIGU) restrains
 C2, C3, C4
 with sigma for 1-2 distances of 0.004 and sigma for 1-3 distances of 0.004
3.a Aromatic/amide H refined with riding coordinates:
 C1(H1), C4(H4), C5(H5), C9(H9), C10(H10)
3.b Idealised Me refined as rotating group:
 C12(H12A,H12B,H12C)
;
_olex2_submission_special_instructions 'No special instructions were received'

loop_
_space_group_symop_operation_xyz
'x, y, z'
'-x+1/2, -y+1/2, z+1/2'
'-x, y, -z+1/2'
'x+1/2, -y+1/2, -z'
'-x, -y, -z'
'x-1/2, y-1/2, -z-1/2'
'x, -y, z-1/2'
'-x-1/2, y-1/2, z'

loop_
_atom_site_label
_atom_site_type_symbol
_atom_site_fract_x
_atom_site_fract_y
_atom_site_fract_z
_atom_site_U_iso_or_equiv
_atom_site_adp_type
_atom_site_occupancy
_atom_site_site_symmetry_order
_atom_site_calc_flag
_atom_site_refinement_flags_posn
_atom_site_refinement_flags_adp
_atom_site_refinement_flags_occupancy
_atom_site_disorder_assembly
_atom_site_disorder_group
I1 I 0.33683(2) 0.61508(2) 0.36697(3) 0.02475(14) Uani 1 1 d . . . . .
F1 F 0.500000 0.7618(4) 0.750000 0.0526(14) Uani 1 2 d S T P . .
N1 N 0.27901(18) 0.3246(3) 0.2112(4) 0.0200(9) Uani 1 1 d . . . . .
C1 C 0.2879(2) 0.4269(4) 0.2395(5) 0.0199(11) Uani 1 1 d . . . . .
H1 H 0.266711 0.479636 0.195284 0.024 Uiso 1 1 calc R . . . .
C2 C 0.3268(2) 0.4557(4) 0.3306(5) 0.0205(11) Uani 1 1 d . U . . .
C3 C 0.3586(2) 0.3775(4) 0.3965(5) 0.0212(11) Uani 1 1 d . U . . .
C4 C 0.3487(2) 0.2734(4) 0.3629(5) 0.0228(11) Uani 1 1 d . U . . .
H4 H 0.369516 0.218632 0.404394 0.027 Uiso 1 1 calc R . . . .
C5 C 0.3088(2) 0.2490(4) 0.2696(5) 0.0236(11) Uani 1 1 d . . . . .
H5 H 0.302668 0.177652 0.247060 0.028 Uiso 1 1 calc R . . . .
C6 C 0.3971(2) 0.4070(4) 0.4945(5) 0.0239(12) Uani 1 1 d . . . . .
C7 C 0.4288(2) 0.4412(4) 0.5745(5) 0.0241(11) Uani 1 1 d . . . . .
C8 C 0.4652(2) 0.4947(4) 0.6650(5) 0.0230(11) Uani 1 1 d . . . . .
C9 C 0.500000 0.4401(6) 0.750000 0.0228(16) Uani 1 2 d S T P . .
H9 H 0.500000 0.365373 0.750001 0.027 Uiso 1 2 calc RS T P . .
C10 C 0.4653(2) 0.6042(4) 0.6648(5) 0.0280(12) Uani 1 1 d . . . . .
H10 H 0.441790 0.642286 0.606835 0.034 Uiso 1 1 calc R . . . .
C11 C 0.500000 0.6561(6) 0.750000 0.0328(18) Uani 1 2 d S T P . .
C12 C 0.2320(3) 0.2981(4) 0.1193(5) 0.0277(12) Uani 1 1 d . . . . .
H12A H 0.193198 0.293923 0.160949 0.042 Uiso 1 1 calc GR . . . .
H12B H 0.241285 0.230183 0.081018 0.042 Uiso 1 1 calc GR . . . .
H12C H 0.230645 0.352680 0.055435 0.042 Uiso 1 1 calc GR . . . .
S1 S 0.32891(6) 0.93776(10) 0.45377(12) 0.0226(3) Uani 1 1 d . . . . .
F2 F 0.4137(2) 0.8707(5) 0.5950(5) 0.0987(19) Uani 1 1 d . . . . .
F3 F 0.44357(19) 0.9508(5) 0.4341(6) 0.1001(19) Uani 1 1 d . . . . .
F4 F 0.4067(2) 1.0389(5) 0.5844(6) 0.1001(19) Uani 1 1 d . . . . .
O1 O 0.3304(2) 0.8413(3) 0.3865(4) 0.0442(11) Uani 1 1 d . . . . .
O2 O 0.2898(2) 0.9349(3) 0.5597(4) 0.0391(10) Uani 1 1 d . . . . .
O3 O 0.32205(18) 1.0310(3) 0.3798(4) 0.0345(10) Uani 1 1 d . . . . .
C13 C 0.4027(3) 0.9500(6) 0.5201(8) 0.059(2) Uani 1 1 d . . . . .

loop_
_atom_site_aniso_label
_atom_site_aniso_U_11
_atom_site_aniso_U_22
_atom_site_aniso_U_33
_atom_site_aniso_U_23
_atom_site_aniso_U_13
_atom_site_aniso_U_12
I1 0.0280(2) 0.0187(2) 0.0276(2) -0.00351(14) -0.00019(15) 0.00215(14)
F1 0.058(3) 0.030(3) 0.070(4) 0.000 -0.031(3) 0.000
N1 0.025(2) 0.018(2) 0.017(2) 0.0009(17) 0.0021(18) -0.0020(18)
C1 0.024(3) 0.015(2) 0.020(3) 0.001(2) 0.005(2) 0.004(2)
C2 0.018(3) 0.021(2) 0.023(3) -0.003(2) 0.005(2) -0.0013(19)
C3 0.011(2) 0.033(3) 0.019(3) 0.002(2) 0.0076(19) 0.001(2)
C4 0.025(3) 0.021(2) 0.023(3) 0.005(2) 0.003(2) 0.003(2)
C5 0.030(3) 0.019(3) 0.022(3) 0.002(2) 0.007(2) 0.000(2)
C6 0.025(3) 0.021(3) 0.026(3) 0.004(2) 0.003(2) 0.001(2)
C7 0.019(3) 0.029(3) 0.025(3) 0.003(2) 0.001(2) 0.001(2)
C8 0.017(3) 0.032(3) 0.021(2) -0.002(2) 0.007(2) 0.000(2)
C9 0.015(4) 0.034(4) 0.019(4) 0.000 0.001(3) 0.000
C10 0.021(3) 0.035(3) 0.028(3) 0.004(3) -0.002(2) 0.002(2)
C11 0.026(4) 0.027(4) 0.046(5) 0.000 -0.001(4) 0.000
C12 0.038(3) 0.025(3) 0.021(3) -0.001(2) -0.004(2) -0.001(2)
S1 0.0295(7) 0.0151(6) 0.0231(7) 0.0005(5) -0.0027(6) -0.0001(5)
F2 0.077(4) 0.108(4) 0.111(4) 0.034(3) -0.052(3) 0.027(3)
F3 0.029(2) 0.131(5) 0.140(5) 0.015(4) 0.010(3) 0.001(3)
F4 0.089(4) 0.092(4) 0.119(4) -0.028(4) -0.058(3) -0.025(3)
O1 0.061(3) 0.022(2) 0.049(3) -0.0137(19) -0.003(2) 0.004(2)
O2 0.056(3) 0.031(2) 0.030(2) 0.0056(19) 0.013(2) 0.008(2)
O3 0.042(2) 0.024(2) 0.038(2) 0.0137(18) -0.0019(18) -0.0014(17)
C13 0.044(4) 0.056(5) 0.078(6) 0.006(4) -0.029(4) 0.004(4)

loop_
_atom_type_symbol
_atom_type_description
_atom_type_scat_dispersion_real
_atom_type_scat_dispersion_imag
_atom_type_scat_source
C C 0.0033 0.0016 'International Tables Vol C Tables 4.2.6.8 and 6.1.1.4'
H H 0.0000 0.0000 'International Tables Vol C Tables 4.2.6.8 and 6.1.1.4'
F F 0.0171 0.0103 'International Tables Vol C Tables 4.2.6.8 and 6.1.1.4'
I I -0.4742 1.8119 'International Tables Vol C Tables 4.2.6.8 and 6.1.1.4'
N N 0.0061 0.0033 'International Tables Vol C Tables 4.2.6.8 and 6.1.1.4'
O O 0.0106 0.0060 'International Tables Vol C Tables 4.2.6.8 and 6.1.1.4'
S S 0.1246 0.1234 'International Tables Vol C Tables 4.2.6.8 and 6.1.1.4'

loop_
_geom_angle_atom_site_label_1
_geom_angle_atom_site_label_2
_geom_angle_atom_site_label_3
_geom_angle
_geom_angle_site_symmetry_1
_geom_angle_site_symmetry_3
_geom_angle_publ_flag
C1 N1 C12 118.3(4) . . ?
C5 N1 C1 121.0(4) . . ?
C5 N1 C12 120.6(4) . . ?
N1 C1 C2 121.0(5) . . ?
C1 C2 I1 117.9(4) . . ?
C1 C2 C3 119.7(5) . . ?
C3 C2 I1 122.4(4) . . ?
C4 C3 C2 117.2(5) . . ?
C4 C3 C6 123.0(5) . . ?
C6 C3 C2 119.7(5) . . ?
C5 C4 C3 120.5(5) . . ?
N1 C5 C4 120.6(5) . . ?
C7 C6 C3 174.1(6) . . ?
C6 C7 C8 173.2(6) . . ?
C9 C8 C7 121.9(5) . . ?
C9 C8 C10 120.0(5) . . ?
C10 C8 C7 118.1(5) . . ?
C8 C9 C8 120.1(7) . 3_656 ?
C11 C10 C8 118.7(5) . . ?
F1 C11 C10 118.7(4) . . ?
F1 C11 C10 118.7(4) . 3_656 ?
C10 C11 C10 122.6(8) . 3_656 ?
O1 S1 O2 113.4(3) . . ?
O1 S1 O3 115.4(3) . . ?
O1 S1 C13 104.7(3) . . ?
O2 S1 C13 104.0(4) . . ?
O3 S1 O2 113.4(2) . . ?
O3 S1 C13 104.3(3) . . ?
F2 C13 S1 110.4(6) . . ?
F2 C13 F4 108.5(7) . . ?
F3 C13 S1 111.0(6) . . ?
F3 C13 F2 108.3(7) . . ?
F3 C13 F4 108.6(7) . . ?
F4 C13 S1 110.0(5) . . ?

loop_
_geom_bond_atom_site_label_1
_geom_bond_atom_site_label_2
_geom_bond_distance
_geom_bond_site_symmetry_2
_geom_bond_publ_flag
I1 C2 2.077(5) . ?
F1 C11 1.345(9) . ?
N1 C1 1.353(6) . ?
N1 C5 1.330(6) . ?
N1 C12 1.484(6) . ?
C1 C2 1.364(7) . ?
C2 C3 1.416(7) . ?
C3 C4 1.391(7) . ?
C3 C6 1.416(7) . ?
C4 C5 1.381(7) . ?
C6 C7 1.199(7) . ?
C7 C8 1.443(7) . ?
C8 C9 1.391(6) . ?
C8 C10 1.394(8) . ?
C10 C11 1.374(7) . ?
S1 O1 1.427(4) . ?
S1 O2 1.441(4) . ?
S1 O3 1.439(4) . ?
S1 C13 1.807(7) . ?
F2 C13 1.316(9) . ?
F3 C13 1.303(10) . ?
F4 C13 1.332(9) . ?
